data_7219261
loop_
_publ_author_name
'Kang, Meng'
'Yang, Guo-Ping'
'Hou, Lei'
'Wu, Wei-Ping'
'Wu, Yun-Long'
'Wang, Yao-Yu'

_publ_section_title
;
 Peculiar phenomena of structural transformations triggered from a nickel
 coordination polymer
;
_journal_issue 8
_journal_name_full CrystEngComm
_journal_page_first 1839
_journal_paper_doi 10.1039/C4CE02333A
_journal_volume 17
_journal_year 2015
_chemical_formula_sum 'C30 H20 N3 Ni O6'
_chemical_formula_weight 577.20
_chemical_name_systematic
; 
 ? 
;
_space_group_IT_number 15
_symmetry_space_group_name_Hall '-C 2yc'
_symmetry_space_group_name_H-M 'C 1 2/c 1'
_atom_sites_solution_hydrogens geom
_atom_sites_solution_primary direct
_atom_sites_solution_secondary difmap
_audit_creation_method SHELXL-97
_audit_update_record
;
2014-04-23 deposited with the CCDC.
2015-01-12 downloaded from the CCDC.
;
_cell_angle_alpha 90.00
_cell_angle_beta 104.229(3)
_cell_angle_gamma 90.00
_cell_formula_units_Z 8
_cell_length_a 15.331(3)
_cell_length_b 33.859(7)
_cell_length_c 10.827(2)
_cell_measurement_temperature 296(2)
_cell_volume 5447.8(19)
_computing_structure_refinement 'SHELXL-97 (Sheldrick, 1997)'
_computing_structure_solution 'SHELXS-97 (Sheldrick, 1990)'
_diffrn_ambient_temperature 296(2)
_diffrn_measured_fraction_theta_full 0.991
_diffrn_measured_fraction_theta_max 0.991
_diffrn_radiation_monochromator graphite
_diffrn_radiation_source 'fine-focus sealed tube'
_diffrn_radiation_type MoK\a
_diffrn_radiation_wavelength 0.71073
_diffrn_reflns_av_R_equivalents 0.0212
_diffrn_reflns_av_sigmaI/netI 0.0272
_diffrn_reflns_limit_h_max 18
_diffrn_reflns_limit_h_min -8
_diffrn_reflns_limit_k_max 40
_diffrn_reflns_limit_k_min -40
_diffrn_reflns_limit_l_max 12
_diffrn_reflns_limit_l_min -12
_diffrn_reflns_number 13351
_diffrn_reflns_theta_full 25.10
_diffrn_reflns_theta_max 25.10
_diffrn_reflns_theta_min 1.50
_exptl_absorpt_coefficient_mu 0.761
_exptl_absorpt_correction_T_max 0.8385
_exptl_absorpt_correction_T_min 0.8039
_exptl_absorpt_correction_type multi-scan
_exptl_absorpt_process_details sadabs
_exptl_crystal_density_diffrn 1.408
_exptl_crystal_density_method 'not measured'
_exptl_crystal_F_000 2376
_exptl_crystal_size_max 0.30
_exptl_crystal_size_mid 0.27
_exptl_crystal_size_min 0.24
_refine_diff_density_max 0.972
_refine_diff_density_min -0.667
_refine_diff_density_rms 0.150
_refine_ls_extinction_method none
_refine_ls_goodness_of_fit_ref 1.047
_refine_ls_hydrogen_treatment constr
_refine_ls_matrix_type full
_refine_ls_number_parameters 379
_refine_ls_number_reflns 4820
_refine_ls_number_restraints 0
_refine_ls_restrained_S_all 1.047
_refine_ls_R_factor_all 0.0691
_refine_ls_R_factor_gt 0.0553
_refine_ls_shift/su_max 0.001
_refine_ls_shift/su_mean 0.000
_refine_ls_structure_factor_coef Fsqd
_refine_ls_weighting_details 'calc w=1/[\s^2^(Fo^2^)+(0.1791P)^2^+6.2825P] where P=(Fo^2^+2Fc^2^)/3'
_refine_ls_weighting_scheme calc
_refine_ls_wR_factor_gt 0.1783
_refine_ls_wR_factor_ref 0.2238
_reflns_number_gt 4061
_reflns_number_total 4820
_reflns_threshold_expression >2sigma(I)
_cod_data_source_file c4ce02333a2.cif
_cod_data_source_block 1
_cod_depositor_comments 'Adding full bibliography for 7219261--7219264.cif.'
_cod_original_cell_volume 5447.5(18)
_cod_original_sg_symbol_H-M C2/c
_cod_database_code 7219261

loop_
_symmetry_equiv_pos_as_xyz
'x, y, z'
'-x, y, -z+1/2'
'x+1/2, y+1/2, z'
'-x+1/2, y+1/2, -z+1/2'
'-x, -y, -z'
'x, -y, z-1/2'
'-x+1/2, -y+1/2, -z'
'x+1/2, -y+1/2, z-1/2'

loop_
_atom_site_label
_atom_site_type_symbol
_atom_site_fract_x
_atom_site_fract_y
_atom_site_fract_z
_atom_site_U_iso_or_equiv
_atom_site_adp_type
_atom_site_occupancy
_atom_site_symmetry_multiplicity
_atom_site_calc_flag
_atom_site_refinement_flags
_atom_site_disorder_assembly
_atom_site_disorder_group
C18 C 0.4911(2) 0.26673(11) 0.4631(4) 0.0305(8) Uani 1 1 d . . .
C19 C 0.4720(3) 0.29377(14) 0.5474(5) 0.0509(12) Uani 1 1 d . . .
H19 H 0.4160 0.2936 0.5663 0.061 Uiso 1 1 calc R . .
O5 O 1.1695(2) 0.32897(10) 1.0243(4) 0.0598(10) Uani 1 1 d . . .
O4 O 1.21294(18) 0.37986(8) 0.9212(3) 0.0398(7) Uani 1 1 d . . .
C15 C 1.1623(3) 0.36343(12) 0.9816(4) 0.0355(9) Uani 1 1 d . . .
C12 C 1.0830(2) 0.38853(12) 0.9964(4) 0.0334(8) Uani 1 1 d . . .
C11 C 1.0612(3) 0.42313(13) 0.9277(4) 0.0436(10) Uani 1 1 d . . .
H11 H 1.0972 0.4320 0.8757 0.052 Uiso 1 1 calc R . .
C10 C 0.9852(3) 0.44489(14) 0.9358(5) 0.0493(11) Uani 1 1 d . . .
H10 H 0.9715 0.4684 0.8905 0.059 Uiso 1 1 calc R . .
C9 C 0.9305(3) 0.43135(12) 1.0116(4) 0.0376(9) Uani 1 1 d . . .
C8 C 0.8450(3) 0.45344(13) 1.0128(4) 0.0447(10) Uani 1 1 d . . .
Ni1 Ni 0.70663(3) 0.363918(12) 0.68984(4) 0.0241(2) Uani 1 1 d . . .
C21 C 0.4243(2) 0.23738(11) 0.3998(4) 0.0308(8) Uani 1 1 d . . .
O2 O 0.76822(17) 0.40079(8) 0.8446(3) 0.0338(6) Uani 1 1 d . . .
C1 C 0.7144(3) 0.38875(13) 0.9073(4) 0.0399(10) Uani 1 1 d . . .
C2 C 0.7244(3) 0.40372(17) 1.0405(5) 0.0562(13) Uani 1 1 d . . .
C7 C 0.6727(4) 0.3871(3) 1.1180(6) 0.089(2) Uani 1 1 d . . .
H7 H 0.6332 0.3666 1.0869 0.106 Uiso 1 1 calc R . .
C3 C 0.7840(3) 0.43446(15) 1.0887(4) 0.0496(11) Uani 1 1 d . . .
C5 C 0.7369(5) 0.4326(3) 1.2838(6) 0.096(3) Uani 1 1 d . . .
H5 H 0.7410 0.4428 1.3648 0.115 Uiso 1 1 calc R . .
C4 C 0.7878(3) 0.44903(18) 1.2075(5) 0.0637(15) Uani 1 1 d . . .
H4 H 0.8252 0.4704 1.2377 0.076 Uiso 1 1 calc R . .
C6 C 0.6802(5) 0.4011(3) 1.2409(7) 0.116(3) Uani 1 1 d . . .
H6 H 0.6476 0.3896 1.2933 0.140 Uiso 1 1 calc R . .
O1 O 0.6529(2) 0.36390(8) 0.8585(3) 0.0437(8) Uani 1 1 d . . .
C13 C 1.0288(3) 0.37601(13) 1.0754(4) 0.0391(9) Uani 1 1 d . . .
H13 H 1.0434 0.3530 1.1226 0.047 Uiso 1 1 calc R . .
N2 N 0.29675(19) 0.18093(9) 0.2773(3) 0.0298(7) Uani 1 1 d . . .
C23 C 0.3849(2) 0.17206(11) 0.3158(4) 0.0345(9) Uani 1 1 d . . .
H23 H 0.4030 0.1466 0.3022 0.041 Uiso 1 1 calc R . .
C22 C 0.4499(2) 0.19894(11) 0.3745(4) 0.0335(8) Uani 1 1 d . . .
H22 H 0.5102 0.1916 0.3972 0.040 Uiso 1 1 calc R . .
C24 C 0.2727(3) 0.21725(12) 0.3025(4) 0.0393(10) Uani 1 1 d . . .
H24 H 0.2120 0.2238 0.2774 0.047 Uiso 1 1 calc R . .
C17 C 0.5762(3) 0.26864(13) 0.4406(4) 0.0440(10) Uani 1 1 d . . .
H17 H 0.5927 0.2507 0.3853 0.053 Uiso 1 1 calc R . .
C25 C 0.3324(3) 0.24585(12) 0.3638(4) 0.0396(10) Uani 1 1 d . . .
H25 H 0.3114 0.2705 0.3808 0.048 Uiso 1 1 calc R . .
N1 N 0.6176(2) 0.32344(9) 0.5824(3) 0.0278(7) Uani 1 1 d . . .
N3 N 0.6244(2) 0.41379(9) 0.6153(4) 0.0369(8) Uani 1 1 d . . .
C20 C 0.5359(3) 0.32101(14) 0.6038(5) 0.0492(12) Uani 1 1 d . . .
H20 H 0.5211 0.3389 0.6606 0.059 Uiso 1 1 calc R . .
C14 C 0.9540(3) 0.39730(14) 1.0842(4) 0.0427(10) Uani 1 1 d . . .
H14 H 0.9193 0.3889 1.1387 0.051 Uiso 1 1 calc R . .
C16 C 0.6378(3) 0.29756(13) 0.5013(4) 0.0413(10) Uani 1 1 d . . .
H16 H 0.6943 0.2986 0.4841 0.050 Uiso 1 1 calc R . .
O3 O 0.8282(2) 0.48541(11) 0.9629(5) 0.0735(12) Uani 1 1 d . . .
C28 C 0.5273(3) 0.48198(12) 0.5253(5) 0.0488(12) Uani 1 1 d . . .
C30 C 0.6607(4) 0.44644(19) 0.5920(8) 0.088(2) Uani 1 1 d . A .
H30 H 0.7230 0.4467 0.6055 0.105 Uiso 1 1 calc R . .
C29 C 0.6165(4) 0.48027(18) 0.5497(9) 0.099(3) Uani 1 1 d . A .
H29 H 0.6489 0.5026 0.5375 0.118 Uiso 1 1 calc R . .
C27 C 0.4915(7) 0.4461(3) 0.4973(16) 0.079(4) Uani 0.50 1 d P A 1
H27A H 0.4334 0.4433 0.4463 0.095 Uiso 0.50 1 calc PR A 1
C26 C 0.5415(7) 0.4133(3) 0.5446(16) 0.073(4) Uani 0.50 1 d P A 1
H26A H 0.5144 0.3888 0.5248 0.087 Uiso 0.50 1 calc PR A 1
C27' C 0.4981(8) 0.4561(4) 0.6164(14) 0.073(4) Uani 0.50 1 d P A 2
H27B H 0.4469 0.4618 0.6445 0.087 Uiso 0.50 1 calc PR A 2
C26' C 0.5494(9) 0.4228(4) 0.6590(16) 0.081(5) Uani 0.50 1 d P A 2
H26B H 0.5330 0.4062 0.7180 0.098 Uiso 0.50 1 calc PR A 2
O1W O 0.1421(10) 0.2972(4) 0.2598(9) 0.290(8) Uani 1 1 d . . .

loop_
_atom_site_aniso_label
_atom_site_aniso_U_11
_atom_site_aniso_U_22
_atom_site_aniso_U_33
_atom_site_aniso_U_23
_atom_site_aniso_U_13
_atom_site_aniso_U_12
C18 0.0236(18) 0.0279(19) 0.038(2) -0.0022(15) 0.0032(15) -0.0003(14)
C19 0.025(2) 0.056(3) 0.076(3) -0.029(2) 0.020(2) -0.0114(19)
O5 0.0411(18) 0.0459(19) 0.098(3) 0.0179(18) 0.0282(18) 0.0123(14)
O4 0.0345(15) 0.0367(16) 0.0508(17) -0.0141(13) 0.0156(13) -0.0107(12)
C15 0.0207(19) 0.043(2) 0.041(2) -0.0069(17) 0.0036(16) -0.0047(15)
C12 0.0204(17) 0.041(2) 0.036(2) -0.0042(17) 0.0027(15) -0.0041(15)
C11 0.036(2) 0.041(2) 0.055(3) 0.0094(19) 0.0133(19) -0.0032(18)
C10 0.039(2) 0.040(2) 0.069(3) 0.014(2) 0.014(2) 0.0039(19)
C9 0.0254(19) 0.039(2) 0.044(2) -0.0078(18) -0.0003(16) 0.0028(16)
C8 0.036(2) 0.033(2) 0.059(3) -0.012(2) -0.0001(19) 0.0063(17)
Ni1 0.0174(3) 0.0198(3) 0.0320(4) -0.00084(15) 0.0003(2) 0.00121(14)
C21 0.0249(18) 0.0277(19) 0.038(2) -0.0058(15) 0.0038(15) -0.0030(14)
O2 0.0248(12) 0.0371(15) 0.0387(15) -0.0078(11) 0.0058(11) -0.0042(11)
C1 0.0246(18) 0.048(2) 0.047(2) -0.0094(19) 0.0093(17) -0.0014(17)
C2 0.024(2) 0.094(4) 0.052(3) -0.021(3) 0.0125(19) -0.005(2)
C7 0.061(4) 0.154(7) 0.059(4) -0.032(4) 0.031(3) -0.040(4)
C3 0.028(2) 0.066(3) 0.053(3) -0.017(2) 0.0056(18) 0.011(2)
C5 0.066(4) 0.168(8) 0.056(3) -0.045(4) 0.018(3) 0.007(4)
C4 0.044(3) 0.086(4) 0.051(3) -0.028(3) -0.007(2) 0.015(3)
C6 0.073(4) 0.217(11) 0.072(4) -0.037(6) 0.044(4) -0.023(6)
O1 0.0325(16) 0.052(2) 0.0457(18) -0.0134(13) 0.0088(13) -0.0155(12)
C13 0.029(2) 0.045(2) 0.041(2) 0.0116(18) 0.0033(17) 0.0079(17)
N2 0.0233(16) 0.0251(16) 0.0370(16) -0.0031(13) -0.0002(12) -0.0010(12)
C23 0.0254(18) 0.0255(18) 0.047(2) -0.0064(16) -0.0019(16) 0.0012(15)
C22 0.0222(18) 0.0285(19) 0.044(2) -0.0026(16) -0.0024(15) 0.0019(14)
C24 0.0206(17) 0.036(2) 0.056(3) -0.0045(18) -0.0008(16) 0.0026(16)
C17 0.033(2) 0.046(2) 0.054(3) -0.024(2) 0.0136(19) -0.0070(18)
C25 0.0238(19) 0.0281(19) 0.063(3) -0.0080(18) 0.0026(18) 0.0029(15)
N1 0.0216(14) 0.0240(15) 0.0349(16) -0.0058(12) 0.0015(12) -0.0013(12)
N3 0.0293(17) 0.0195(15) 0.057(2) 0.0040(14) 0.0020(15) 0.0039(12)
C20 0.036(2) 0.053(3) 0.062(3) -0.033(2) 0.019(2) -0.012(2)
C14 0.032(2) 0.057(3) 0.041(2) 0.0036(19) 0.0125(17) 0.0037(19)
C16 0.0240(19) 0.044(2) 0.058(3) -0.019(2) 0.0143(18) -0.0076(17)
O3 0.049(2) 0.045(2) 0.123(4) -0.004(2) 0.014(2) 0.0120(16)
C28 0.027(2) 0.028(2) 0.083(3) 0.004(2) -0.002(2) 0.0056(17)
C30 0.033(3) 0.072(4) 0.156(7) 0.050(4) 0.021(3) 0.017(3)
C29 0.054(3) 0.052(3) 0.185(8) 0.045(4) 0.021(4) 0.010(3)
C27 0.035(5) 0.031(5) 0.145(13) 0.003(6) -0.027(6) 0.002(4)
C26 0.039(5) 0.018(4) 0.137(12) -0.005(6) -0.025(7) -0.008(4)
C27' 0.065(7) 0.058(7) 0.105(10) 0.034(7) 0.041(7) 0.033(6)
C26' 0.066(7) 0.071(8) 0.122(12) 0.057(8) 0.050(8) 0.038(7)
O1W 0.411(16) 0.318(14) 0.156(7) 0.124(9) 0.101(9) 0.282(13)

loop_
_atom_type_symbol
_atom_type_description
_atom_type_scat_dispersion_real
_atom_type_scat_dispersion_imag
_atom_type_scat_source
C C 0.0033 0.0016 'International Tables Vol C Tables 4.2.6.8 and 6.1.1.4'
H H 0.0000 0.0000 'International Tables Vol C Tables 4.2.6.8 and 6.1.1.4'
N N 0.0061 0.0033 'International Tables Vol C Tables 4.2.6.8 and 6.1.1.4'
O O 0.0106 0.0060 'International Tables Vol C Tables 4.2.6.8 and 6.1.1.4'
Ni Ni 0.3393 1.1124 'International Tables Vol C Tables 4.2.6.8 and 6.1.1.4'

loop_
_geom_angle_atom_site_label_1
_geom_angle_atom_site_label_2
_geom_angle_atom_site_label_3
_geom_angle
_geom_angle_site_symmetry_1
_geom_angle_site_symmetry_3
C19 C18 C17 116.7(3) . .
C19 C18 C21 121.4(4) . .
C17 C18 C21 121.9(4) . .
C18 C19 C20 119.8(4) . .
C18 C19 H19 120.1 . .
C20 C19 H19 120.1 . .
C15 O4 Ni1 138.0(3) . 2_756
O5 C15 O4 126.4(4) . .
O5 C15 C12 118.8(4) . .
O4 C15 C12 114.7(4) . .
C11 C12 C13 119.0(4) . .
C11 C12 C15 120.6(4) . .
C13 C12 C15 120.3(4) . .
C12 C11 C10 120.5(4) . .
C12 C11 H11 119.8 . .
C10 C11 H11 119.8 . .
C9 C10 C11 119.8(4) . .
C9 C10 H10 120.1 . .
C11 C10 H10 120.1 . .
C10 C9 C14 119.8(4) . .
C10 C9 C8 119.5(4) . .
C14 C9 C8 120.7(4) . .
O3 C8 C9 122.0(4) . .
O3 C8 C3 121.6(4) . .
C9 C8 C3 116.2(4) . .
O4 Ni1 N1 105.04(13) 2_756 .
O4 Ni1 N2 91.81(12) 2_756 8_556
N1 Ni1 N2 92.52(13) . 8_556
O4 Ni1 O2 95.51(12) 2_756 .
N1 Ni1 O2 159.45(12) . .
N2 Ni1 O2 87.36(11) 8_556 .
O4 Ni1 N3 87.35(12) 2_756 .
N1 Ni1 N3 93.69(12) . .
N2 Ni1 N3 173.74(12) 8_556 .
O2 Ni1 N3 86.55(12) . .
O4 Ni1 O1 157.07(12) 2_756 .
N1 Ni1 O1 97.88(12) . .
N2 Ni1 O1 87.96(13) 8_556 .
O2 Ni1 O1 61.57(11) . .
N3 Ni1 O1 90.40(13) . .
C25 C21 C22 116.5(3) . .
C25 C21 C18 122.1(3) . .
C22 C21 C18 121.4(3) . .
C1 O2 Ni1 90.7(2) . .
O2 C1 O1 120.3(4) . .
O2 C1 C2 118.9(4) . .
O1 C1 C2 120.8(4) . .
C3 C2 C7 119.2(5) . .
C3 C2 C1 120.9(4) . .
C7 C2 C1 119.9(5) . .
C6 C7 C2 120.5(7) . .
C6 C7 H7 119.7 . .
C2 C7 H7 119.7 . .
C4 C3 C2 119.5(5) . .
C4 C3 C8 117.7(5) . .
C2 C3 C8 122.8(4) . .
C6 C5 C4 120.6(5) . .
C6 C5 H5 119.7 . .
C4 C5 H5 119.7 . .
C3 C4 C5 121.1(6) . .
C3 C4 H4 119.4 . .
C5 C4 H4 119.4 . .
C5 C6 C7 118.9(7) . .
C5 C6 H6 120.6 . .
C7 C6 H6 120.6 . .
C1 O1 Ni1 87.4(2) . .
C14 C13 C12 120.9(4) . .
C14 C13 H13 119.5 . .
C12 C13 H13 119.5 . .
C24 N2 C23 116.7(3) . .
C24 N2 Ni1 124.9(2) . 8_455
C23 N2 Ni1 118.3(2) . 8_455
N2 C23 C22 123.4(3) . .
N2 C23 H23 118.3 . .
C22 C23 H23 118.3 . .
C23 C22 C21 119.6(3) . .
C23 C22 H22 120.2 . .
C21 C22 H22 120.2 . .
N2 C24 C25 124.1(4) . .
N2 C24 H24 118.0 . .
C25 C24 H24 118.0 . .
C18 C17 C16 120.2(4) . .
C18 C17 H17 119.9 . .
C16 C17 H17 119.9 . .
C24 C25 C21 119.6(4) . .
C24 C25 H25 120.2 . .
C21 C25 H25 120.2 . .
C20 N1 C16 117.1(3) . .
C20 N1 Ni1 117.4(3) . .
C16 N1 Ni1 125.2(3) . .
C30 N3 C26 107.3(6) . .
C30 N3 C26' 108.3(7) . .
C26 N3 C26' 55.6(8) . .
C30 N3 Ni1 120.4(3) . .
C26 N3 Ni1 127.3(4) . .
C26' N3 Ni1 120.5(5) . .
N1 C20 C19 124.2(4) . .
N1 C20 H20 117.9 . .
C19 C20 H20 117.9 . .
C13 C14 C9 119.9(4) . .
C13 C14 H14 120.0 . .
C9 C14 H14 120.0 . .
N1 C16 C17 121.9(3) . .
N1 C16 H16 119.0 . .
C17 C16 H16 119.0 . .
C29 C28 C27 110.5(6) . .
C29 C28 C27' 108.0(6) . .
C27 C28 C27' 55.5(8) . .
C29 C28 C28 124.1(5) . 5_666
C27 C28 C28 119.7(6) . 5_666
C27' C28 C28 119.7(6) . 5_666
N3 C30 C29 126.0(5) . .
N3 C30 H30 117.0 . .
C29 C30 H30 117.0 . .
C28 C29 C30 120.6(6) . .
C28 C29 H29 119.7 . .
C30 C29 H29 119.7 . .
C28 C27 C26 119.3(8) . .
C28 C27 H27A 120.3 . .
C26 C27 H27A 120.3 . .
N3 C26 C27 125.4(8) . .
N3 C26 H26A 117.3 . .
C27 C26 H26A 117.3 . .
C26' C27' C28 117.8(9) . .
C26' C27' H27B 121.1 . .
C28 C27' H27B 121.1 . .
N3 C26' C27' 121.2(10) . .
N3 C26' H26B 119.4 . .
C27' C26' H26B 119.4 . .

loop_
_geom_bond_atom_site_label_1
_geom_bond_atom_site_label_2
_geom_bond_distance
_geom_bond_site_symmetry_2
C18 C19 1.375(6) .
C18 C17 1.386(5) .
C18 C21 1.470(5) .
C19 C20 1.375(6) .
C19 H19 0.9300 .
O5 C15 1.250(5) .
O4 C15 1.261(5) .
O4 Ni1 1.997(3) 2_756
C15 C12 1.523(5) .
C12 C11 1.384(6) .
C12 C13 1.396(6) .
C11 C10 1.398(6) .
C11 H11 0.9300 .
C10 C9 1.388(6) .
C10 H10 0.9300 .
C9 C14 1.392(6) .
C9 C8 1.512(6) .
C8 O3 1.209(6) .
C8 C3 1.530(7) .
Ni1 O4 1.997(3) 2_756
Ni1 N1 2.077(3) .
Ni1 N2 2.114(3) 8_556
Ni1 O2 2.117(3) .
Ni1 N3 2.143(3) .
Ni1 O1 2.179(3) .
C21 C25 1.395(5) .
C21 C22 1.406(5) .
O2 C1 1.259(5) .
C1 O1 1.277(5) .
C1 C2 1.500(6) .
C2 C3 1.398(7) .
C2 C7 1.406(8) .
C7 C6 1.391(9) .
C7 H7 0.9300 .
C3 C4 1.366(7) .
C5 C6 1.381(11) .
C5 C4 1.384(10) .
C5 H5 0.9300 .
C4 H4 0.9300 .
C6 H6 0.9300 .
C13 C14 1.378(6) .
C13 H13 0.9300 .
N2 C24 1.331(5) .
N2 C23 1.347(5) .
N2 Ni1 2.114(3) 8_455
C23 C22 1.383(5) .
C23 H23 0.9300 .
C22 H22 0.9300 .
C24 C25 1.385(6) .
C24 H24 0.9300 .
C17 C16 1.406(6) .
C17 H17 0.9300 .
C25 H25 0.9300 .
N1 C20 1.330(5) .
N1 C16 1.330(5) .
N3 C30 1.291(7) .
N3 C26 1.312(10) .
N3 C26' 1.379(12) .
C20 H20 0.9300 .
C14 H14 0.9300 .
C16 H16 0.9300 .
C28 C29 1.330(7) .
C28 C27 1.336(11) .
C28 C27' 1.469(13) .
C28 C28 1.504(8) 5_666
C30 C29 1.352(8) .
C30 H30 0.9300 .
C29 H29 0.9300 .
C27 C26 1.373(14) .
C27 H27A 0.9300 .
C26 H26A 0.9300 .
C27' C26' 1.388(14) .
C27' H27B 0.9300 .
C26' H26B 0.9300 .

loop_
_geom_torsion_atom_site_label_1
_geom_torsion_atom_site_label_2
_geom_torsion_atom_site_label_3
_geom_torsion_atom_site_label_4
_geom_torsion
_geom_torsion_site_symmetry_1
C17 C18 C19 C20 0.4(7) .
C21 C18 C19 C20 -179.4(5) .
Ni1 O4 C15 O5 26.2(7) 2_756
Ni1 O4 C15 C12 -150.8(3) 2_756
O5 C15 C12 C11 -165.8(4) .
O4 C15 C12 C11 11.4(5) .
O5 C15 C12 C13 11.2(6) .
O4 C15 C12 C13 -171.5(4) .
C13 C12 C11 C10 -0.9(7) .
C15 C12 C11 C10 176.2(4) .
C12 C11 C10 C9 -1.1(7) .
C11 C10 C9 C14 3.3(7) .
C11 C10 C9 C8 -175.7(4) .
C10 C9 C8 O3 -9.8(7) .
C14 C9 C8 O3 171.2(4) .
C10 C9 C8 C3 174.3(4) .
C14 C9 C8 C3 -4.7(6) .
C19 C18 C21 C25 34.8(7) .
C17 C18 C21 C25 -145.0(5) .
C19 C18 C21 C22 -144.1(5) .
C17 C18 C21 C22 36.1(6) .
O4 Ni1 O2 C1 -179.8(2) 2_756
N1 Ni1 O2 C1 1.9(5) .
N2 Ni1 O2 C1 -88.2(3) 8_556
N3 Ni1 O2 C1 93.2(3) .
O1 Ni1 O2 C1 0.9(2) .
Ni1 O2 C1 O1 -1.5(4) .
Ni1 O2 C1 C2 177.8(4) .
O2 C1 C2 C3 8.7(7) .
O1 C1 C2 C3 -172.0(4) .
O2 C1 C2 C7 -172.0(5) .
O1 C1 C2 C7 7.3(8) .
C3 C2 C7 C6 0.4(11) .
C1 C2 C7 C6 -178.9(7) .
C7 C2 C3 C4 -3.1(8) .
C1 C2 C3 C4 176.2(5) .
C7 C2 C3 C8 178.0(5) .
C1 C2 C3 C8 -2.7(7) .
O3 C8 C3 C4 -75.3(6) .
C9 C8 C3 C4 100.5(5) .
O3 C8 C3 C2 103.5(6) .
C9 C8 C3 C2 -80.6(5) .
C2 C3 C4 C5 3.3(8) .
C8 C3 C4 C5 -177.8(5) .
C6 C5 C4 C3 -0.6(11) .
C4 C5 C6 C7 -2.2(13) .
C2 C7 C6 C5 2.3(13) .
O2 C1 O1 Ni1 1.5(4) .
C2 C1 O1 Ni1 -177.8(4) .
O4 Ni1 O1 C1 -2.6(4) 2_756
N1 Ni1 O1 C1 179.5(2) .
N2 Ni1 O1 C1 87.2(3) 8_556
O2 Ni1 O1 C1 -0.9(2) .
N3 Ni1 O1 C1 -86.7(3) .
C11 C12 C13 C14 0.7(6) .
C15 C12 C13 C14 -176.4(4) .
C24 N2 C23 C22 -2.5(6) .
Ni1 N2 C23 C22 -179.7(3) 8_455
N2 C23 C22 C21 1.9(7) .
C25 C21 C22 C23 0.5(6) .
C18 C21 C22 C23 179.5(4) .
C23 N2 C24 C25 0.7(7) .
Ni1 N2 C24 C25 177.7(3) 8_455
C19 C18 C17 C16 -0.9(7) .
C21 C18 C17 C16 178.9(4) .
N2 C24 C25 C21 1.7(7) .
C22 C21 C25 C24 -2.2(6) .
C18 C21 C25 C24 178.9(4) .
O4 Ni1 N1 C20 -150.9(3) 2_756
N2 Ni1 N1 C20 116.6(4) 8_556
O2 Ni1 N1 C20 27.4(5) .
N3 Ni1 N1 C20 -62.6(4) .
O1 Ni1 N1 C20 28.3(4) .
O4 Ni1 N1 C16 34.8(4) 2_756
N2 Ni1 N1 C16 -57.8(4) 8_556
O2 Ni1 N1 C16 -147.0(4) .
N3 Ni1 N1 C16 123.0(4) .
O1 Ni1 N1 C16 -146.1(4) .
O4 Ni1 N3 C30 -37.2(5) 2_756
N1 Ni1 N3 C30 -142.1(5) .
N2 Ni1 N3 C30 45.2(14) 8_556
O2 Ni1 N3 C30 58.5(5) .
O1 Ni1 N3 C30 120.0(5) .
O4 Ni1 N3 C26 114.7(10) 2_756
N1 Ni1 N3 C26 9.8(11) .
N2 Ni1 N3 C26 -162.9(14) 8_556
O2 Ni1 N3 C26 -149.6(10) .
O1 Ni1 N3 C26 -88.1(10) .
O4 Ni1 N3 C26' -177.4(10) 2_756
N1 Ni1 N3 C26' 77.7(10) .
N2 Ni1 N3 C26' -95.0(15) 8_556
O2 Ni1 N3 C26' -81.7(10) .
O1 Ni1 N3 C26' -20.3(10) .
C16 N1 C20 C19 -0.2(8) .
Ni1 N1 C20 C19 -175.0(4) .
C18 C19 C20 N1 0.1(9) .
C12 C13 C14 C9 1.5(7) .
C10 C9 C14 C13 -3.5(7) .
C8 C9 C14 C13 175.5(4) .
C20 N1 C16 C17 -0.3(7) .
Ni1 N1 C16 C17 174.0(3) .
C18 C17 C16 N1 0.9(7) .
C26 N3 C30 C29 25.8(13) .
C26' N3 C30 C29 -32.8(13) .
Ni1 N3 C30 C29 -177.3(7) .
C27 C28 C29 C30 -25.4(14) .
C27' C28 C29 C30 33.7(12) .
C28 C28 C29 C30 -178.3(8) 5_666
N3 C30 C29 C28 -1.6(15) .
C29 C28 C27 C26 26.2(19) .
C27' C28 C27 C26 -72.1(15) .
C28 C28 C27 C26 -179.5(13) 5_666
C30 N3 C26 C27 -24(2) .
C26' N3 C26 C27 76.4(17) .
Ni1 N3 C26 C27 -179.0(13) .
C28 C27 C26 N3 -1(3) .
C29 C28 C27' C26' -31.5(17) .
C27 C28 C27' C26' 71.4(14) .
C28 C28 C27' C26' 178.9(12) 5_666
C30 N3 C26' C27' 32.3(19) .
C26 N3 C26' C27' -66.6(15) .
Ni1 N3 C26' C27' 176.7(12) .
C28 C27' C26' N3 -1(2) .
